data_4088127
loop_
_publ_author_name
'Deo, Claire'
'Bogliotti, Nicolas'
'M\'etivier, R\'emi'
'Retailleau, Pascal'
'Xie, Juan'

_publ_section_title
;
 Photoswitchable Arene Ruthenium Complexes Containing o-Sulfonamide
 Azobenzene Ligands
;
_journal_issue 24
_journal_name_full Organometallics
_journal_page_first 5775
_journal_paper_doi 10.1021/acs.organomet.5b00871
_journal_volume 34
_journal_year 2015
_chemical_formula_moiety 'C29 H30 Cl N3 O2 Ru S'
_chemical_formula_sum 'C29 H30 Cl N3 O2 Ru S'
_chemical_formula_weight 621.14
_space_group_crystal_system monoclinic
_space_group_IT_number 14
_space_group_name_Hall '-P 2ybc'
_space_group_name_H-M_alt 'P 1 21/c 1'
_atom_sites_solution_hydrogens geom
_atom_sites_solution_primary direct
_atom_sites_solution_secondary difmap
_audit_creation_method SHELXL-2012
_cell_angle_alpha 90
_cell_angle_beta 106.013(2)
_cell_angle_gamma 90
_cell_formula_units_Z 4
_cell_length_a 11.3020(10)
_cell_length_b 17.074(2)
_cell_length_c 14.8830(10)
_cell_measurement_reflns_used 5838
_cell_measurement_temperature 293(2)
_cell_measurement_theta_max 26.373
_cell_measurement_theta_min 0.407
_cell_volume 2760.5(4)
_computing_cell_refinement 'DENZO (Otwinowski & Minor, 1997); COLLECT (Nonius B.V., 1999)'
_computing_data_collection 'DENZO (Otwinowski & Minor, 1997); COLLECT (Nonius B.V., 1999)'
_computing_data_reduction 'SCALEPACK (Otwinowski & Minor, 1997)'
_computing_molecular_graphics 'PLATON (Spek, 2003)'
_computing_publication_material 'SHELXL97 (Sheldrick, 2008)'
_computing_structure_refinement 'SHELXL-2012 (Sheldrick, 2012);CRYSTALBUILDER (Welter, 2006)'
_computing_structure_solution 'SHELXS97 (Sheldrick, 2008)'
_diffrn_ambient_temperature 293(2)
_diffrn_detector_area_resol_mean 9
_diffrn_measured_fraction_theta_full 0.997
_diffrn_measured_fraction_theta_max 0.996
_diffrn_measurement_device_type 'Nonius kappa-CCD diffractometer'
_diffrn_measurement_method 'phi and omega scans'
_diffrn_radiation_monochromator graphite
_diffrn_radiation_type MoK\a
_diffrn_radiation_wavelength 0.71073
_diffrn_reflns_av_R_equivalents 0.0272
_diffrn_reflns_av_unetI/netI 0.0386
_diffrn_reflns_Laue_measured_fraction_full 0.997
_diffrn_reflns_Laue_measured_fraction_max 0.996
_diffrn_reflns_limit_h_max 14
_diffrn_reflns_limit_h_min -14
_diffrn_reflns_limit_k_max 21
_diffrn_reflns_limit_k_min -21
_diffrn_reflns_limit_l_max 18
_diffrn_reflns_limit_l_min -18
_diffrn_reflns_number 39796
_diffrn_reflns_point_group_measured_fraction_full 0.997
_diffrn_reflns_point_group_measured_fraction_max 0.996
_diffrn_reflns_theta_full 25.242
_diffrn_reflns_theta_max 26.383
_diffrn_reflns_theta_min 3.125
_diffrn_source 'fine-focus sealed tube'
_diffrn_source_type 'Nonius Kappa CCD'
_diffrn_standards_number 0
_exptl_absorpt_coefficient_mu 0.772
_exptl_absorpt_correction_T_max 0.94
_exptl_absorpt_correction_T_min 0.86
_exptl_absorpt_correction_type multi-scan
_exptl_absorpt_process_details 'Scalepack (Otwinowski & Minor, 1997)'
_exptl_crystal_colour 'dark brown'
_exptl_crystal_density_diffrn 1.495
_exptl_crystal_description tab
_exptl_crystal_F_000 1272
_exptl_crystal_size_max 0.280
_exptl_crystal_size_mid 0.160
_exptl_crystal_size_min 0.080
_refine_diff_density_max 0.621
_refine_diff_density_min -0.543
_refine_diff_density_rms 0.063
_refine_ls_extinction_coef 0.0022(4)
_refine_ls_extinction_expression Fc^*^=kFc[1+0.001xFc^2^\l^3^/sin(2\q)]^-1/4^
_refine_ls_extinction_method SHELXL
_refine_ls_goodness_of_fit_ref 1.025
_refine_ls_hydrogen_treatment constr
_refine_ls_matrix_type full
_refine_ls_number_parameters 339
_refine_ls_number_reflns 5639
_refine_ls_number_restraints 0
_refine_ls_restrained_S_all 1.025
_refine_ls_R_factor_all 0.0582
_refine_ls_R_factor_gt 0.0343
_refine_ls_shift/su_max 0.001
_refine_ls_shift/su_mean 0.000
_refine_ls_structure_factor_coef Fsqd
_refine_ls_weighting_details
;
 w=1/[\s^2^(Fo^2^)+(0.0456P)^2^+0.9777P]
 where P=(Fo^2^+2Fc^2^)/3
;
_refine_ls_weighting_scheme calc
_refine_ls_wR_factor_gt 0.0810
_refine_ls_wR_factor_ref 0.0918
_reflns_Friedel_coverage 0.000
_reflns_number_gt 4113
_reflns_number_total 5652
_reflns_threshold_expression 'I > 2\s(I)'
_cod_data_source_file om5b00871_si_003.cif
_cod_data_source_block complex4
_cod_original_sg_symbol_H-M 'P 21/c'
_cod_database_code 4088127
_shelx_space_group_comment
;
The symmetry employed for this shelxl refinement is uniquely defined
by the following loop, which should always be used as a source of
symmetry information in preference to the above space-group names.
They are only intended as comments.
;
_shelx_estimated_absorpt_t_min 0.927
_shelx_estimated_absorpt_t_max 0.927
_shelxl_version_number 2012-9

loop_
_space_group_symop_operation_xyz
'x, y, z'
'-x, y+1/2, -z+1/2'
'-x, -y, -z'
'x, -y-1/2, z-1/2'

loop_
_atom_site_label
_atom_site_type_symbol
_atom_site_fract_x
_atom_site_fract_y
_atom_site_fract_z
_atom_site_U_iso_or_equiv
_atom_site_adp_type
_atom_site_occupancy
_atom_site_site_symmetry_order
_atom_site_calc_flag
_atom_site_refinement_flags_posn
_atom_site_refinement_flags_adp
Ru1 Ru -0.01232(2) 0.25467(2) 0.71907(2) 0.03593(10) Uani 1 1 d . .
Cl1 Cl -0.06727(7) 0.35169(4) 0.59805(5) 0.0508(2) Uani 1 1 d . .
S1 S 0.22976(8) 0.36889(5) 0.79816(5) 0.0530(2) Uani 1 1 d . .
O1 O 0.1306(2) 0.40973(14) 0.82056(17) 0.0710(7) Uani 1 1 d . .
O2 O 0.3335(2) 0.34751(15) 0.87453(14) 0.0707(7) Uani 1 1 d . .
N1 N 0.04531(19) 0.18629(13) 0.62331(14) 0.0355(5) Uani 1 1 d . .
N2 N -0.0113(2) 0.14242(14) 0.55762(16) 0.0463(6) Uani 1 1 d . .
N3 N 0.1695(2) 0.29302(14) 0.73750(16) 0.0434(6) Uani 1 1 d . .
C6 C 0.1761(2) 0.18660(16) 0.63826(19) 0.0402(6) Uani 1 1 d . .
C5 C 0.2354(3) 0.1319(2) 0.5971(2) 0.0590(9) Uani 1 1 d . .
H1 H 0.1900 0.0948 0.5561 0.071 Uiso 1 1 calc R U
C4 C 0.3610(3) 0.1328(2) 0.6172(3) 0.0789(12) Uani 1 1 d . .
H3 H 0.4020 0.0961 0.5905 0.095 Uiso 1 1 calc R U
C3 C 0.4257(3) 0.1887(2) 0.6774(3) 0.0777(11) Uani 1 1 d . .
H4 H 0.5111 0.1891 0.6908 0.093 Uiso 1 1 calc R U
C2 C 0.3697(3) 0.24369(19) 0.7185(3) 0.0572(9) Uani 1 1 d . .
H5 H 0.4167 0.2809 0.7584 0.069 Uiso 1 1 calc R U
C1 C 0.2404(3) 0.24379(16) 0.7001(2) 0.0409(7) Uani 1 1 d . .
C13 C 0.0122(3) 0.17893(18) 0.8457(2) 0.0483(7) Uani 1 1 d . .
C18 C -0.0906(3) 0.15385(19) 0.7723(2) 0.0498(8) Uani 1 1 d . .
H8 H -0.0929 0.1025 0.7510 0.060 Uiso 1 1 calc R U
C17 C -0.1893(3) 0.2045(2) 0.7308(2) 0.0534(8) Uani 1 1 d . .
H9 H -0.2568 0.1855 0.6850 0.064 Uiso 1 1 calc R U
C16 C -0.1866(3) 0.2828(2) 0.7576(2) 0.0573(8) Uani 1 1 d . .
C15 C -0.0822(3) 0.3103(2) 0.8275(2) 0.0564(8) Uani 1 1 d . .
H11 H -0.0778 0.3625 0.8458 0.068 Uiso 1 1 calc R U
C14 C 0.0147(3) 0.25870(18) 0.8692(2) 0.0488(8) Uani 1 1 d . .
H12 H 0.0829 0.2782 0.9139 0.059 Uiso 1 1 calc R U
C19 C 0.1124(3) 0.1222(2) 0.8956(2) 0.0631(9) Uani 1 1 d . .
H13 H 0.0789 0.0927 0.9395 0.076 Uiso 1 1 calc R U
C21 C 0.1444(4) 0.0624(2) 0.8311(3) 0.0864(13) Uani 1 1 d . .
H14A H 0.0708 0.0361 0.7965 0.130 Uiso 1 1 calc R U
H14B H 0.2010 0.0248 0.8674 0.130 Uiso 1 1 calc R U
H14C H 0.1816 0.0883 0.7885 0.130 Uiso 1 1 calc R U
C20 C 0.2276(4) 0.1624(3) 0.9541(3) 0.0922(14) Uani 1 1 d . .
H15A H 0.2639 0.1925 0.9141 0.138 Uiso 1 1 calc R U
H15B H 0.2853 0.1237 0.9865 0.138 Uiso 1 1 calc R U
H15C H 0.2066 0.1965 0.9986 0.138 Uiso 1 1 calc R U
C22 C -0.2889(3) 0.3383(3) 0.7112(3) 0.0842(12) Uani 1 1 d . .
H16A H -0.3326 0.3180 0.6510 0.126 Uiso 1 1 calc R U
H16B H -0.2548 0.3885 0.7038 0.126 Uiso 1 1 calc R U
H16C H -0.3445 0.3435 0.7493 0.126 Uiso 1 1 calc R U
C23 C 0.2870(3) 0.43167(17) 0.7252(2) 0.0485(7) Uani 1 1 d . .
C24 C 0.4118(3) 0.4475(2) 0.7451(3) 0.0663(10) Uani 1 1 d . .
H18 H 0.4673 0.4227 0.7948 0.080 Uiso 1 1 calc R U
C25 C 0.4529(3) 0.5003(2) 0.6905(3) 0.0751(11) Uani 1 1 d . .
H19 H 0.5368 0.5106 0.7039 0.090 Uiso 1 1 calc R U
C26 C 0.3729(4) 0.5382(2) 0.6167(3) 0.0659(9) Uani 1 1 d . .
C27 C 0.2483(3) 0.5216(2) 0.5985(2) 0.0665(10) Uani 1 1 d . .
H21 H 0.1927 0.5470 0.5494 0.080 Uiso 1 1 calc R U
C28 C 0.2055(3) 0.46901(18) 0.6511(2) 0.0562(8) Uani 1 1 d . .
H22 H 0.1218 0.4583 0.6370 0.067 Uiso 1 1 calc R U
C29 C 0.4201(5) 0.5959(3) 0.5571(3) 0.1033(16) Uani 1 1 d . .
H23A H 0.4765 0.6317 0.5969 0.155 Uiso 1 1 calc R U
H23B H 0.3521 0.6246 0.5181 0.155 Uiso 1 1 calc R U
H23C H 0.4616 0.5680 0.5187 0.155 Uiso 1 1 calc R U
C7 C -0.1416(3) 0.13428(17) 0.53894(18) 0.0414(7) Uani 1 1 d . .
C12 C -0.1834(3) 0.06150(19) 0.5555(2) 0.0555(8) Uani 1 1 d . .
H25 H -0.1277 0.0217 0.5802 0.067 Uiso 1 1 calc R U
C11 C -0.3075(3) 0.0479(2) 0.5353(2) 0.0673(10) Uani 1 1 d . .
H26 H -0.3358 -0.0005 0.5495 0.081 Uiso 1 1 calc R U
C10 C -0.3903(3) 0.1047(2) 0.4945(2) 0.0629(9) Uani 1 1 d . .
H27 H -0.4744 0.0950 0.4803 0.075 Uiso 1 1 calc R U
C9 C -0.3479(3) 0.1765(2) 0.4746(2) 0.0563(8) Uani 1 1 d . .
H28 H -0.4039 0.2150 0.4459 0.068 Uiso 1 1 calc R U
C8 C -0.2234(3) 0.19210(18) 0.4967(2) 0.0486(7) Uani 1 1 d . .
H29 H -0.1952 0.2407 0.4835 0.058 Uiso 1 1 calc R U

loop_
_atom_site_aniso_label
_atom_site_aniso_U_11
_atom_site_aniso_U_22
_atom_site_aniso_U_33
_atom_site_aniso_U_23
_atom_site_aniso_U_13
_atom_site_aniso_U_12
Ru1 0.03255(14) 0.04423(16) 0.03269(14) -0.00216(9) 0.01180(10) -0.00202(10)
Cl1 0.0484(4) 0.0467(4) 0.0537(4) 0.0080(3) 0.0083(4) -0.0014(3)
S1 0.0512(5) 0.0623(5) 0.0447(4) -0.0135(4) 0.0117(4) -0.0189(4)
O1 0.0699(16) 0.0743(16) 0.0764(16) -0.0379(13) 0.0329(13) -0.0226(13)
O2 0.0660(15) 0.0941(18) 0.0403(12) 0.0029(12) -0.0051(11) -0.0313(14)
N1 0.0351(12) 0.0388(12) 0.0327(11) 0.0043(10) 0.0097(10) -0.0003(10)
N2 0.0432(13) 0.0525(15) 0.0429(13) -0.0123(12) 0.0112(11) -0.0055(11)
N3 0.0354(12) 0.0523(14) 0.0421(13) -0.0090(11) 0.0100(11) -0.0086(11)
C6 0.0321(14) 0.0486(16) 0.0420(15) -0.0012(13) 0.0138(12) 0.0014(13)
C5 0.0506(19) 0.067(2) 0.063(2) -0.0117(17) 0.0216(16) 0.0034(16)
C4 0.048(2) 0.094(3) 0.104(3) -0.021(3) 0.036(2) 0.008(2)
C3 0.0371(18) 0.093(3) 0.108(3) -0.005(3) 0.030(2) 0.0072(19)
C2 0.0355(16) 0.068(2) 0.067(2) -0.0003(17) 0.0133(15) -0.0061(15)
C1 0.0295(14) 0.0521(17) 0.0419(15) 0.0068(13) 0.0112(12) -0.0015(12)
C13 0.0531(18) 0.0587(19) 0.0384(15) 0.0062(14) 0.0217(14) -0.0009(15)
C18 0.0563(19) 0.0569(18) 0.0427(16) 0.0025(14) 0.0244(15) -0.0120(16)
C17 0.0369(16) 0.079(2) 0.0492(18) 0.0041(17) 0.0199(14) -0.0099(16)
C16 0.0422(18) 0.078(2) 0.060(2) 0.0022(18) 0.0285(16) 0.0047(17)
C15 0.060(2) 0.066(2) 0.0537(19) -0.0112(16) 0.0343(17) 0.0011(17)
C14 0.0479(18) 0.064(2) 0.0353(15) -0.0037(14) 0.0125(13) -0.0021(15)
C19 0.070(2) 0.069(2) 0.053(2) 0.0168(17) 0.0237(18) 0.0078(19)
C21 0.107(3) 0.067(2) 0.084(3) 0.010(2) 0.023(2) 0.025(2)
C20 0.073(3) 0.097(3) 0.089(3) 0.005(2) -0.007(2) 0.018(2)
C22 0.055(2) 0.105(3) 0.100(3) 0.015(3) 0.032(2) 0.021(2)
C23 0.0475(17) 0.0468(17) 0.0485(17) -0.0091(14) 0.0087(14) -0.0115(14)
C24 0.0487(19) 0.071(2) 0.071(2) 0.0146(19) 0.0032(17) -0.0111(17)
C25 0.051(2) 0.076(3) 0.093(3) 0.022(2) 0.0120(19) -0.0136(19)
C26 0.071(2) 0.0505(19) 0.076(2) 0.0092(17) 0.021(2) -0.0039(18)
C27 0.070(2) 0.0501(19) 0.070(2) 0.0073(17) 0.0036(19) 0.0003(18)
C28 0.0453(17) 0.0505(18) 0.069(2) -0.0032(16) 0.0089(16) -0.0044(15)
C29 0.107(4) 0.081(3) 0.122(4) 0.039(3) 0.031(3) -0.017(3)
C7 0.0408(15) 0.0462(16) 0.0349(14) -0.0079(12) 0.0068(12) -0.0079(13)
C12 0.0534(19) 0.0463(18) 0.060(2) 0.0046(15) 0.0035(16) -0.0074(15)
C11 0.059(2) 0.063(2) 0.069(2) 0.0090(18) 0.0010(18) -0.0233(18)
C10 0.0439(18) 0.083(3) 0.057(2) -0.0027(18) 0.0050(16) -0.0202(18)
C9 0.0492(18) 0.064(2) 0.0487(18) 0.0010(16) 0.0025(15) 0.0053(16)
C8 0.0499(18) 0.0460(17) 0.0491(17) 0.0007(14) 0.0120(14) -0.0039(15)

loop_
_atom_type_symbol
_atom_type_description
_atom_type_scat_dispersion_real
_atom_type_scat_dispersion_imag
_atom_type_scat_source
C C 0.0033 0.0016 'International Tables Vol C Tables 4.2.6.8 and 6.1.1.4'
H H 0.0000 0.0000 'International Tables Vol C Tables 4.2.6.8 and 6.1.1.4'
N N 0.0061 0.0033 'International Tables Vol C Tables 4.2.6.8 and 6.1.1.4'
O O 0.0106 0.0060 'International Tables Vol C Tables 4.2.6.8 and 6.1.1.4'
S S 0.1246 0.1234 'International Tables Vol C Tables 4.2.6.8 and 6.1.1.4'
Cl Cl 0.1484 0.1585 'International Tables Vol C Tables 4.2.6.8 and 6.1.1.4'
Ru Ru -1.2594 0.8363 'International Tables Vol C Tables 4.2.6.8 and 6.1.1.4'

loop_
_geom_angle_atom_site_label_1
_geom_angle_atom_site_label_2
_geom_angle_atom_site_label_3
_geom_angle
N1 Ru1 N3 77.57(9)
N1 Ru1 C14 137.80(10)
N3 Ru1 C14 90.04(11)
N1 Ru1 C18 92.35(10)
N3 Ru1 C18 132.73(11)
C14 Ru1 C18 66.89(11)
N1 Ru1 C15 171.41(11)
N3 Ru1 C15 107.81(11)
C14 Ru1 C15 37.63(12)
C18 Ru1 C15 79.08(12)
N1 Ru1 C17 107.19(11)
N3 Ru1 C17 167.68(10)
C14 Ru1 C17 78.82(12)
C18 Ru1 C17 37.35(12)
C15 Ru1 C17 66.18(13)
N1 Ru1 C13 105.25(10)
N3 Ru1 C13 100.40(10)
C14 Ru1 C13 37.09(10)
C18 Ru1 C13 37.56(11)
C15 Ru1 C13 67.53(12)
C17 Ru1 C13 67.51(12)
N1 Ru1 C16 139.07(11)
N3 Ru1 C16 142.52(12)
C14 Ru1 C16 67.41(12)
C18 Ru1 C16 66.71(13)
C15 Ru1 C16 37.23(12)
C17 Ru1 C16 36.24(13)
C13 Ru1 C16 79.79(12)
N1 Ru1 Cl1 86.46(6)
N3 Ru1 Cl1 85.65(7)
C14 Ru1 Cl1 133.20(8)
C18 Ru1 Cl1 140.38(8)
C15 Ru1 Cl1 100.47(9)
C17 Ru1 Cl1 105.79(9)
C13 Ru1 Cl1 167.68(8)
C16 Ru1 Cl1 88.87(9)
O1 S1 O2 117.30(16)
O1 S1 N3 106.43(13)
O2 S1 N3 111.35(14)
O1 S1 C23 106.81(16)
O2 S1 C23 106.41(14)
N3 S1 C23 108.16(13)
N2 N1 C6 113.9(2)
N2 N1 Ru1 132.70(18)
C6 N1 Ru1 113.33(16)
N1 N2 C7 119.1(2)
C1 N3 S1 120.69(19)
C1 N3 Ru1 114.42(18)
S1 N3 Ru1 124.65(14)
C5 C6 C1 122.2(3)
C5 C6 N1 122.2(3)
C1 C6 N1 115.5(2)
C4 C5 C6 119.7(3)
C4 C5 H1 120.2
C6 C5 H1 120.2
C5 C4 C3 118.9(3)
C5 C4 H3 120.5
C3 C4 H3 120.5
C2 C3 C4 122.7(3)
C2 C3 H4 118.6
C4 C3 H4 118.6
C3 C2 C1 119.8(3)
C3 C2 H5 120.1
C1 C2 H5 120.1
N3 C1 C6 115.8(2)
N3 C1 C2 127.5(3)
C6 C1 C2 116.7(3)
C14 C13 C18 116.0(3)
C14 C13 C19 122.4(3)
C18 C13 C19 121.6(3)
C14 C13 Ru1 68.79(17)
C18 C13 Ru1 69.04(16)
C19 C13 Ru1 133.0(2)
C17 C18 C13 122.0(3)
C17 C18 Ru1 73.02(18)
C13 C18 Ru1 73.41(17)
C17 C18 H8 119.0
C13 C18 H8 119.0
Ru1 C18 H8 126.6
C16 C17 C18 120.7(3)
C16 C17 Ru1 72.82(18)
C18 C17 Ru1 69.63(17)
C16 C17 H9 119.6
C18 C17 H9 119.6
Ru1 C17 H9 130.6
C17 C16 C15 118.3(3)
C17 C16 C22 121.3(3)
C15 C16 C22 120.3(3)
C17 C16 Ru1 70.94(17)
C15 C16 Ru1 69.39(17)
C22 C16 Ru1 129.3(3)
C14 C15 C16 120.2(3)
C14 C15 Ru1 70.13(17)
C16 C15 Ru1 73.38(18)
C14 C15 H11 119.9
C16 C15 H11 119.9
Ru1 C15 H11 128.9
C13 C14 C15 122.5(3)
C13 C14 Ru1 74.12(17)
C15 C14 Ru1 72.24(17)
C13 C14 H12 118.8
C15 C14 H12 118.8
Ru1 C14 H12 127.0
C21 C19 C20 110.6(3)
C21 C19 C13 113.4(3)
C20 C19 C13 113.5(3)
C21 C19 H13 106.2
C20 C19 H13 106.2
C13 C19 H13 106.2
C19 C21 H14A 109.5
C19 C21 H14B 109.5
H14A C21 H14B 109.5
C19 C21 H14C 109.5
H14A C21 H14C 109.5
H14B C21 H14C 109.5
C19 C20 H15A 109.5
C19 C20 H15B 109.5
H15A C20 H15B 109.5
C19 C20 H15C 109.5
H15A C20 H15C 109.5
H15B C20 H15C 109.5
C16 C22 H16A 109.5
C16 C22 H16B 109.5
H16A C22 H16B 109.5
C16 C22 H16C 109.5
H16A C22 H16C 109.5
H16B C22 H16C 109.5
C28 C23 C24 119.6(3)
C28 C23 S1 119.6(2)
C24 C23 S1 120.7(2)
C25 C24 C23 119.4(3)
C25 C24 H18 120.3
C23 C24 H18 120.3
C24 C25 C26 121.6(4)
C24 C25 H19 119.2
C26 C25 H19 119.2
C25 C26 C27 117.8(3)
C25 C26 C29 120.8(4)
C27 C26 C29 121.3(4)
C28 C27 C26 121.6(3)
C28 C27 H21 119.2
C26 C27 H21 119.2
C27 C28 C23 119.9(3)
C27 C28 H22 120.1
C23 C28 H22 120.1
C26 C29 H23A 109.5
C26 C29 H23B 109.5
H23A C29 H23B 109.5
C26 C29 H23C 109.5
H23A C29 H23C 109.5
H23B C29 H23C 109.5
C12 C7 C8 120.5(3)
C12 C7 N2 116.1(3)
C8 C7 N2 123.0(3)
C11 C12 C7 119.7(3)
C11 C12 H25 120.2
C7 C12 H25 120.2
C10 C11 C12 120.6(3)
C10 C11 H26 119.7
C12 C11 H26 119.7
C11 C10 C9 119.4(3)
C11 C10 H27 120.3
C9 C10 H27 120.3
C10 C9 C8 120.8(3)
C10 C9 H28 119.6
C8 C9 H28 119.6
C9 C8 C7 118.8(3)
C9 C8 H29 120.6
C7 C8 H29 120.6

loop_
_geom_bond_atom_site_label_1
_geom_bond_atom_site_label_2
_geom_bond_distance
Ru1 N1 2.081(2)
Ru1 N3 2.101(2)
Ru1 C14 2.170(3)
Ru1 C18 2.182(3)
Ru1 C15 2.198(3)
Ru1 C17 2.226(3)
Ru1 C13 2.239(3)
Ru1 C16 2.250(3)
Ru1 Cl1 2.3993(8)
S1 O1 1.435(3)
S1 O2 1.437(2)
S1 N3 1.618(2)
S1 C23 1.770(3)
N1 N2 1.258(3)
N1 C6 1.433(3)
N2 C7 1.427(4)
N3 C1 1.380(4)
C6 C5 1.387(4)
C6 C1 1.400(4)
C5 C4 1.368(5)
C5 H1 0.9300
C4 C3 1.374(5)
C4 H3 0.9300
C3 C2 1.368(5)
C3 H4 0.9300
C2 C1 1.410(4)
C2 H5 0.9300
C13 C14 1.404(4)
C13 C18 1.424(4)
C13 C19 1.519(4)
C18 C17 1.412(4)
C18 H8 0.9300
C17 C16 1.392(5)
C17 H9 0.9300
C16 C15 1.421(5)
C16 C22 1.506(5)
C15 C14 1.409(4)
C15 H11 0.9300
C14 H12 0.9300
C19 C21 1.513(5)
C19 C20 1.516(5)
C19 H13 0.9800
C21 H14A 0.9600
C21 H14B 0.9600
C21 H14C 0.9600
C20 H15A 0.9600
C20 H15B 0.9600
C20 H15C 0.9600
C22 H16A 0.9600
C22 H16B 0.9600
C22 H16C 0.9600
C23 C28 1.383(4)
C23 C24 1.386(4)
C24 C25 1.377(5)
C24 H18 0.9300
C25 C26 1.377(5)
C25 H19 0.9300
C26 C27 1.388(5)
C26 C29 1.517(5)
C27 C28 1.364(5)
C27 H21 0.9300
C28 H22 0.9300
C29 H23A 0.9600
C29 H23B 0.9600
C29 H23C 0.9600
C7 C12 1.375(4)
C7 C8 1.380(4)
C12 C11 1.371(4)
C12 H25 0.9300
C11 C10 1.368(5)
C11 H26 0.9300
C10 C9 1.378(5)
C10 H27 0.9300
C9 C8 1.379(4)
C9 H28 0.9300
C8 H29 0.9300

loop_
_geom_torsion_atom_site_label_1
_geom_torsion_atom_site_label_2
_geom_torsion_atom_site_label_3
_geom_torsion_atom_site_label_4
_geom_torsion
C6 N1 N2 C7 177.0(2)
Ru1 N1 N2 C7 0.4(4)
O1 S1 N3 C1 176.1(2)
O2 S1 N3 C1 -55.0(3)
C23 S1 N3 C1 61.6(3)
O1 S1 N3 Ru1 -9.9(2)
O2 S1 N3 Ru1 119.06(17)
C23 S1 N3 Ru1 -124.36(17)
N2 N1 C6 C5 -12.4(4)
Ru1 N1 C6 C5 164.8(2)
N2 N1 C6 C1 170.1(2)
Ru1 N1 C6 C1 -12.7(3)
C1 C6 C5 C4 0.3(5)
N1 C6 C5 C4 -177.0(3)
C6 C5 C4 C3 -0.6(6)
C5 C4 C3 C2 0.1(7)
C4 C3 C2 C1 0.6(6)
S1 N3 C1 C6 -171.3(2)
Ru1 N3 C1 C6 14.0(3)
S1 N3 C1 C2 10.0(4)
Ru1 N3 C1 C2 -164.7(3)
C5 C6 C1 N3 -178.4(3)
N1 C6 C1 N3 -0.9(4)
C5 C6 C1 C2 0.5(4)
N1 C6 C1 C2 177.9(3)
C3 C2 C1 N3 177.8(3)
C3 C2 C1 C6 -0.9(5)
C14 C13 C18 C17 -5.1(4)
C19 C13 C18 C17 174.6(3)
Ru1 C13 C18 C17 -56.9(2)
C14 C13 C18 Ru1 51.8(2)
C19 C13 C18 Ru1 -128.5(3)
C13 C18 C17 C16 3.1(4)
Ru1 C18 C17 C16 -54.0(3)
C13 C18 C17 Ru1 57.1(2)
C18 C17 C16 C15 0.1(4)
Ru1 C17 C16 C15 -52.5(3)
C18 C17 C16 C22 177.6(3)
Ru1 C17 C16 C22 125.0(3)
C18 C17 C16 Ru1 52.6(3)
C17 C16 C15 C14 -1.0(4)
C22 C16 C15 C14 -178.5(3)
Ru1 C16 C15 C14 -54.2(3)
C17 C16 C15 Ru1 53.2(3)
C22 C16 C15 Ru1 -124.3(3)
C18 C13 C14 C15 4.2(4)
C19 C13 C14 C15 -175.5(3)
Ru1 C13 C14 C15 56.1(3)
C18 C13 C14 Ru1 -52.0(2)
C19 C13 C14 Ru1 128.3(3)
C16 C15 C14 C13 -1.3(5)
Ru1 C15 C14 C13 -57.0(3)
C16 C15 C14 Ru1 55.7(3)
C14 C13 C19 C21 -141.7(3)
C18 C13 C19 C21 38.6(4)
Ru1 C13 C19 C21 -51.4(5)
C14 C13 C19 C20 -14.4(5)
C18 C13 C19 C20 165.9(3)
Ru1 C13 C19 C20 75.9(4)
O1 S1 C23 C28 -46.6(3)
O2 S1 C23 C28 -172.7(2)
N3 S1 C23 C28 67.6(3)
O1 S1 C23 C24 129.4(3)
O2 S1 C23 C24 3.4(3)
N3 S1 C23 C24 -116.4(3)
C28 C23 C24 C25 0.0(5)
S1 C23 C24 C25 -176.0(3)
C23 C24 C25 C26 0.3(6)
C24 C25 C26 C27 0.0(6)
C24 C25 C26 C29 -179.7(4)
C25 C26 C27 C28 -0.6(6)
C29 C26 C27 C28 179.1(4)
C26 C27 C28 C23 0.9(5)
C24 C23 C28 C27 -0.6(5)
S1 C23 C28 C27 175.5(3)
N1 N2 C7 C12 -113.4(3)
N1 N2 C7 C8 73.9(4)
C8 C7 C12 C11 -4.2(5)
N2 C7 C12 C11 -177.1(3)
C7 C12 C11 C10 3.4(5)
C12 C11 C10 C9 -0.8(6)
C11 C10 C9 C8 -1.1(5)
C10 C9 C8 C7 0.3(5)
C12 C7 C8 C9 2.3(4)
N2 C7 C8 C9 174.8(3)
